data_4082403
loop_
_publ_author_name
'Groom, Laura R.'
'Russell, Adam F.'
'Schwarz, Andrew D.'
'Mountford, Philip'

_publ_section_title
;
 Reactions of a Cyclopentadienyl--Amidinate Titanium Benzimidamido Complex
;
_journal_issue 4
_journal_name_full Organometallics
_journal_page_first 1002
_journal_paper_doi 10.1021/om4011752
_journal_volume 33
_journal_year 2014
_chemical_formula_moiety 'C14 H16 F5 N3 O1'
_chemical_formula_sum 'C14 H16 F5 N3 O'
_chemical_formula_weight 337.29
_chemical_name_systematic
;
Me2NC(NC(C6F5)NOtBu)H 
;
_space_group_IT_number 2
_symmetry_cell_setting triclinic
_symmetry_space_group_name_Hall '-P 1'
_symmetry_space_group_name_H-M 'P -1'
_atom_sites_solution_hydrogens difmap
_atom_sites_solution_primary other
_atom_sites_solution_secondary difmap
_cell_angle_alpha 98.3332(11)
_cell_angle_beta 110.0682(12)
_cell_angle_gamma 102.2578(9)
_cell_formula_units_Z 2
_cell_length_a 8.3723(2)
_cell_length_b 8.6069(2)
_cell_length_c 12.1306(2)
_cell_measurement_reflns_used 2818
_cell_measurement_temperature 150
_cell_measurement_theta_max 27
_cell_measurement_theta_min 5
_cell_volume 779.42(3)
_computing_cell_refinement 'DENZO/SCALEPACK (Otwinowski & Minor, 1997)'
_computing_data_collection 'COLLECT (Nonius, 2001).'
_computing_data_reduction 'DENZO/SCALEPACK (Otwinowski & Minor, 1997)'
_computing_molecular_graphics 'CAMERON (Watkin et al., 1996)'
_computing_publication_material 'CRYSTALS (Betteridge et al., 2003)'
_computing_structure_refinement 'CRYSTALS (Betteridge et al., 2003)'
_computing_structure_solution 'Superflip (Palatinus & Chapuis, 2007)'
_diffrn_ambient_temperature 150
_diffrn_measured_fraction_theta_full 0.984
_diffrn_measured_fraction_theta_max 0.961
_diffrn_measurement_device Area
_diffrn_measurement_device_type 'Nonius KappaCCD'
_diffrn_measurement_method \w
_diffrn_radiation_monochromator graphite
_diffrn_radiation_type 'Mo K\a'
_diffrn_radiation_wavelength 0.71073
_diffrn_reflns_av_R_equivalents 0.016
_diffrn_reflns_limit_h_max 10
_diffrn_reflns_limit_h_min -10
_diffrn_reflns_limit_k_max 11
_diffrn_reflns_limit_k_min -10
_diffrn_reflns_limit_l_max 14
_diffrn_reflns_limit_l_min -15
_diffrn_reflns_number 5747
_diffrn_reflns_theta_full 26.345
_diffrn_reflns_theta_max 27.732
_diffrn_reflns_theta_min 5.173
_diffrn_standards_number 0
_exptl_absorpt_coefficient_mu 0.133
_exptl_absorpt_correction_T_max 0.97
_exptl_absorpt_correction_T_min 0.97
_exptl_absorpt_correction_type multi-scan
_exptl_absorpt_process_details 'DENZO/SCALEPACK (Otwinowski & Minor, 1997)'
_exptl_crystal_colour yellow
_exptl_crystal_density_diffrn 1.437
_exptl_crystal_density_method 'not measured'
_exptl_crystal_description block
_exptl_crystal_F_000 348
_exptl_crystal_size_max 0.200
_exptl_crystal_size_mid 0.200
_exptl_crystal_size_min 0.200
_refine_diff_density_max 0.26
_refine_diff_density_min -0.18
_refine_ls_extinction_method None
_refine_ls_goodness_of_fit_ref 1.1145
_refine_ls_hydrogen_treatment constr
_refine_ls_matrix_type full
_refine_ls_number_parameters 208
_refine_ls_number_reflns 2683
_refine_ls_number_restraints 0
_refine_ls_R_factor_all 0.0490
_refine_ls_R_factor_gt 0.0378
_refine_ls_shift/su_max 0.0003652
_refine_ls_shift/su_mean 0.0000291
_refine_ls_structure_factor_coef F
_refine_ls_weighting_details
;
 Method, part 1, Chebychev polynomial, (Watkin, 1994, Prince, 1982) 
 [weight] = 1.0/[A~0~*T~0~(x)+A~1~*T~1~(x) ... +A~n-1~]*T~n-1~(x)] 
 where A~i~ are the Chebychev coefficients listed below and x= Fcalc/Fmax 
 Method = Robust Weighting (Prince, 1982) 
 W = [weight] * [1-(deltaF/6*sigmaF)^2^]^2^ 
 A~i~ are: 
 1.00 0.176 0.681 0.378E-01 0.175 
;
_refine_ls_weighting_scheme calc
_refine_ls_wR_factor_all 0.0454
_refine_ls_wR_factor_gt 0.0381
_refine_ls_wR_factor_ref 0.0367
_reflns_limit_h_max 9
_reflns_limit_h_min -10
_reflns_limit_k_max 11
_reflns_limit_k_min -11
_reflns_limit_l_max 15
_reflns_limit_l_min 0
_reflns_number_gt 2864
_reflns_number_total 3515
_reflns_threshold_expression I>2.0\s(I)
_oxford_diffrn_Wilson_B_factor 2.67
_oxford_diffrn_Wilson_scale 0.32
_oxford_refine_ls_r_factor_ref 0.0353
_oxford_refine_ls_scale 1.805(3)
_oxford_reflns_number_all 3515
_oxford_reflns_threshold_expression_ref I>3.0\s(I)
_cod_data_source_file om4011752_si_002.cif
_cod_data_source_block compound_16
_cod_depositor_comments
;
The following automatic conversions were performed:

'_atom_sites_solution_primary' value 'Other' changed to 'other'
according to
/usr/data/users/saulius/automatic-downloads/current/ACS/lib/dictionaries/cif_core.dic
dictionary named 'cif_core.dic' version 2.4.2 from 2011-04-26.

Automatic conversion script
Id: cif_fix_values 2281 2013-09-26 08:29:07Z andrius 
;
_cod_original_sg_symbol_H-M 'P -1 '
_cod_original_formula_sum 'C14 H16 F5 N3 O1'
_cod_database_code 4082403

loop_
_symmetry_equiv_pos_as_xyz
x,y,z
-x,-y,-z

loop_
_atom_site_label
_atom_site_type_symbol
_atom_site_fract_x
_atom_site_fract_y
_atom_site_fract_z
_atom_site_U_iso_or_equiv
_atom_site_occupancy
_atom_site_adp_type
_atom_site_refinement_flags_posn
F1 F 0.93134(10) 0.64519(10) 0.44333(7) 0.0359 1.0000 Uani .
F2 F 0.83103(14) 0.53610(12) 0.61278(7) 0.0479 1.0000 Uani .
F3 F 0.52719(14) 0.29261(12) 0.54684(9) 0.0524 1.0000 Uani .
F4 F 0.31792(12) 0.16566(12) 0.30909(10) 0.0519 1.0000 Uani .
F5 F 0.41343(11) 0.27910(10) 0.13868(7) 0.0378 1.0000 Uani .
N1 N 0.74600(14) 0.66272(12) 0.17149(9) 0.0258 1.0000 Uani .
N2 N 0.78395(14) 0.40348(13) 0.12617(9) 0.0257 1.0000 Uani .
N3 N 0.82462(15) 0.32311(14) -0.05006(10) 0.0295 1.0000 Uani .
C1 C 0.74705(17) 0.92900(15) 0.25607(11) 0.0264 1.0000 Uani .
C2 C 0.7089(2) 1.00540(17) 0.36176(13) 0.0361 1.0000 Uani .
C3 C 0.94390(19) 0.98322(19) 0.28350(15) 0.0421 1.0000 Uani .
C4 C 0.6388(2) 0.96561(18) 0.13936(13) 0.0382 1.0000 Uani .
C5 C 0.73379(16) 0.51770(14) 0.18956(11) 0.0227 1.0000 Uani .
C6 C 0.67692(16) 0.46345(14) 0.28535(11) 0.0224 1.0000 Uani .
C7 C 0.77874(17) 0.52716(15) 0.40747(11) 0.0256 1.0000 Uani .
C8 C 0.72898(19) 0.47165(17) 0.49529(11) 0.0317 1.0000 Uani .
C9 C 0.5743(2) 0.34986(18) 0.46198(13) 0.0348 1.0000 Uani .
C10 C 0.46831(18) 0.28562(16) 0.34191(14) 0.0329 1.0000 Uani .
C11 C 0.52052(17) 0.34306(15) 0.25537(11) 0.0268 1.0000 Uani .
C12 C 0.75506(17) 0.40535(15) 0.01416(11) 0.0256 1.0000 Uani .
C13 C 0.9450(2) 0.23098(19) 0.00341(14) 0.0398 1.0000 Uani .
C14 C 0.7783(2) 0.3177(2) -0.17786(12) 0.0393 1.0000 Uani .
O1 O 0.68822(12) 0.75438(10) 0.24968(8) 0.0268 1.0000 Uani .
H23 H 0.5801 0.9707 0.3426 0.0560 1.0000 Uiso R
H21 H 0.7489 1.1244 0.3746 0.0556 1.0000 Uiso R
H22 H 0.7753 0.9687 0.4347 0.0570 1.0000 Uiso R
H31 H 0.9696 0.9345 0.2141 0.0650 1.0000 Uiso R
H33 H 0.9825 1.1038 0.3008 0.0649 1.0000 Uiso R
H32 H 1.0063 0.9453 0.3550 0.0650 1.0000 Uiso R
H42 H 0.6609 0.9033 0.0733 0.0599 1.0000 Uiso R
H41 H 0.6788 1.0826 0.1438 0.0596 1.0000 Uiso R
H43 H 0.5096 0.9331 0.1258 0.0605 1.0000 Uiso R
H1 H 0.6785 0.4688 -0.0287 0.0315 1.0000 Uiso R
H132 H 1.0451 0.2540 -0.0224 0.0608 1.0000 Uiso R
H131 H 0.9862 0.2646 0.0926 0.0616 1.0000 Uiso R
H133 H 0.8785 0.1148 -0.0260 0.0624 1.0000 Uiso R
H142 H 0.7336 0.2017 -0.2221 0.0612 1.0000 Uiso R
H143 H 0.8856 0.3678 -0.1904 0.0613 1.0000 Uiso R
H141 H 0.6837 0.3740 -0.2061 0.0609 1.0000 Uiso R

loop_
_atom_site_aniso_label
_atom_site_aniso_U_11
_atom_site_aniso_U_22
_atom_site_aniso_U_33
_atom_site_aniso_U_23
_atom_site_aniso_U_13
_atom_site_aniso_U_12
F1 0.0309(4) 0.0355(4) 0.0310(4) 0.0019(3) 0.0060(3) 0.0027(3)
F2 0.0662(6) 0.0585(6) 0.0214(4) 0.0086(4) 0.0151(4) 0.0263(5)
F3 0.0753(7) 0.0611(6) 0.0550(6) 0.0358(5) 0.0497(5) 0.0321(5)
F4 0.0400(5) 0.0468(5) 0.0751(7) 0.0216(5) 0.0330(5) 0.0020(4)
F5 0.0306(4) 0.0381(5) 0.0330(4) 0.0030(3) 0.0049(3) 0.0023(3)
N1 0.0320(6) 0.0237(5) 0.0255(5) 0.0050(4) 0.0151(4) 0.0093(4)
N2 0.0317(6) 0.0237(5) 0.0257(5) 0.0058(4) 0.0152(4) 0.0091(4)
N3 0.0329(6) 0.0325(6) 0.0248(5) 0.0034(4) 0.0151(5) 0.0084(5)
C1 0.0291(6) 0.0194(6) 0.0289(6) 0.0037(5) 0.0104(5) 0.0057(5)
C2 0.0416(8) 0.0296(7) 0.0371(7) 0.0010(6) 0.0171(6) 0.0115(6)
C3 0.0310(7) 0.0346(8) 0.0540(9) -0.0009(7) 0.0165(7) 0.0033(6)
C4 0.0481(9) 0.0278(7) 0.0340(7) 0.0106(6) 0.0101(6) 0.0092(6)
C5 0.0246(6) 0.0228(6) 0.0220(6) 0.0051(4) 0.0102(5) 0.0074(5)
C6 0.0258(6) 0.0220(6) 0.0246(6) 0.0082(4) 0.0124(5) 0.0111(5)
C7 0.0269(6) 0.0251(6) 0.0260(6) 0.0055(5) 0.0106(5) 0.0095(5)
C8 0.0431(8) 0.0374(7) 0.0227(6) 0.0092(5) 0.0158(6) 0.0211(6)
C9 0.0480(8) 0.0393(8) 0.0393(8) 0.0217(6) 0.0316(7) 0.0243(7)
C10 0.0305(7) 0.0291(7) 0.0496(8) 0.0152(6) 0.0246(6) 0.0102(5)
C11 0.0262(6) 0.0269(6) 0.0282(6) 0.0064(5) 0.0104(5) 0.0097(5)
C12 0.0252(6) 0.0236(6) 0.0270(6) 0.0043(5) 0.0117(5) 0.0033(5)
C13 0.0487(9) 0.0413(8) 0.0432(8) 0.0128(6) 0.0274(7) 0.0226(7)
C14 0.0389(8) 0.0515(9) 0.0247(7) 0.0018(6) 0.0156(6) 0.0060(7)
O1 0.0364(5) 0.0212(4) 0.0301(5) 0.0068(3) 0.0197(4) 0.0112(4)

loop_
_atom_type_symbol
_atom_type_scat_dispersion_real
_atom_type_scat_dispersion_imag
_atom_type_scat_Cromer_Mann_a1
_atom_type_scat_Cromer_Mann_b1
_atom_type_scat_Cromer_Mann_a2
_atom_type_scat_Cromer_Mann_b2
_atom_type_scat_Cromer_Mann_a3
_atom_type_scat_Cromer_Mann_b3
_atom_type_scat_Cromer_Mann_a4
_atom_type_scat_Cromer_Mann_b4
_atom_type_scat_Cromer_Mann_c
_atom_type_scat_source
C 0.0033 0.0016 2.3100 20.8439 1.0200 10.2075 1.5886 0.5687 0.8650 51.6512 0.2156 'International Tables Vol C 4.2.6.8 and 6.1.1.4'
H 0.0000 0.0000 0.4930 10.5109 0.3229 26.1257 0.1402 3.1424 0.0408 57.7998 0.0030 'International Tables Vol C 4.2.6.8 and 6.1.1.4'
F 0.0171 0.0103 3.5392 10.2825 2.6412 4.2944 1.5170 0.2615 1.0243 26.1476 0.2776 'International Tables Vol C 4.2.6.8 and 6.1.1.4'
N 0.0061 0.0033 12.2126 0.0057 3.1322 9.8933 2.0125 28.9975 1.1663 0.5826 -11.5290 'International Tables Vol C 4.2.6.8 and 6.1.1.4'
O 0.0106 0.0060 3.0485 13.2771 2.2868 5.7011 1.5463 0.3239 0.8670 32.9089 0.2508 'International Tables Vol C 4.2.6.8 and 6.1.1.4'

loop_
_geom_angle_atom_site_label_1
_geom_angle_atom_site_label_2
_geom_angle_atom_site_label_3
_geom_angle
_geom_angle_publ_flag
C5 N1 O1 109.91(9) yes
C5 N2 C12 117.01(11) yes
C12 N3 C13 121.49(11) yes
C12 N3 C14 121.23(12) yes
C13 N3 C14 117.25(11) yes
C2 C1 C3 110.31(12) yes
C2 C1 C4 111.70(11) yes
C3 C1 C4 111.83(12) yes
C2 C1 O1 102.21(10) yes
C3 C1 O1 110.81(11) yes
C4 C1 O1 109.59(10) yes
C1 C2 H23 109.7 no
C1 C2 H21 107.8 no
H23 C2 H21 109.4 no
C1 C2 H22 108.2 no
H23 C2 H22 110.6 no
H21 C2 H22 111.0 no
C1 C3 H31 110.7 no
C1 C3 H33 108.4 no
H31 C3 H33 110.4 no
C1 C3 H32 108.1 no
H31 C3 H32 109.0 no
H33 C3 H32 110.1 no
C1 C4 H42 107.4 no
C1 C4 H41 109.4 no
H42 C4 H41 108.8 no
C1 C4 H43 109.9 no
H42 C4 H43 111.3 no
H41 C4 H43 110.0 no
N2 C5 N1 121.85(11) yes
N2 C5 C6 114.93(10) yes
N1 C5 C6 123.10(10) yes
C5 C6 C7 122.35(11) yes
C5 C6 C11 120.95(11) yes
C7 C6 C11 116.69(11) yes
C6 C7 F1 120.02(11) yes
C6 C7 C8 122.01(12) yes
F1 C7 C8 117.96(11) yes
F2 C8 C7 120.40(13) yes
F2 C8 C9 119.99(12) yes
C7 C8 C9 119.61(12) yes
F3 C9 C8 119.93(13) yes
F3 C9 C10 119.98(14) yes
C8 C9 C10 120.08(12) yes
F4 C10 C9 120.20(12) yes
F4 C10 C11 120.40(13) yes
C9 C10 C11 119.37(12) yes
F5 C11 C10 118.08(12) yes
F5 C11 C6 119.71(11) yes
C10 C11 C6 122.21(12) yes
N3 C12 N2 122.81(12) yes
N3 C12 H1 116.0 no
N2 C12 H1 121.2 no
N3 C13 H132 108.4 no
N3 C13 H131 108.7 no
H132 C13 H131 111.1 no
N3 C13 H133 107.2 no
H132 C13 H133 110.9 no
H131 C13 H133 110.4 no
N3 C14 H142 107.9 no
N3 C14 H143 109.0 no
H142 C14 H143 108.2 no
N3 C14 H141 109.5 no
H142 C14 H141 109.8 no
H143 C14 H141 112.4 no
C1 O1 N1 110.61(8) yes

loop_
_geom_bond_atom_site_label_1
_geom_bond_atom_site_label_2
_geom_bond_distance
_geom_bond_publ_flag
F1 C7 1.3390(15) yes
F2 C8 1.3427(16) yes
F3 C9 1.3422(15) yes
F4 C10 1.3396(16) yes
F5 C11 1.3432(15) yes
N1 C5 1.2872(16) yes
N1 O1 1.4199(13) yes
N2 C5 1.3826(15) yes
N2 C12 1.2990(16) yes
N3 C12 1.3318(16) yes
N3 C13 1.4510(18) yes
N3 C14 1.4542(17) yes
C1 C2 1.5178(18) yes
C1 C3 1.5155(19) yes
C1 C4 1.5151(18) yes
C1 O1 1.4605(14) yes
C2 H23 0.988 no
C2 H21 0.979 no
C2 H22 1.004 no
C3 H31 0.996 no
C3 H33 0.987 no
C3 H32 0.988 no
C4 H42 0.992 no
C4 H41 0.979 no
C4 H43 1.005 no
C5 C6 1.4959(16) yes
C6 C7 1.3861(17) yes
C6 C11 1.3814(18) yes
C7 C8 1.3800(18) yes
C8 C9 1.371(2) yes
C9 C10 1.373(2) yes
C10 C11 1.3825(18) yes
C12 H1 0.991 no
C13 H132 0.983 no
C13 H131 0.992 no
C13 H133 0.981 no
C14 H142 0.986 no
C14 H143 0.982 no
C14 H141 1.002 no
